data_4002044
loop_
_publ_author_name
'Peterson, Vanessa K.'
'Southon, Peter D.'
'Halder, Gregory J.'
'Price, David J.'
'Bevitt, Joseph J.'
'Kepert, Cameron J.'

_publ_contact_author
; 
 Cameron J. Kepert
 School of Chemistry, F11
 University of Sydney
 NSW 2006
 Australia
;
_publ_section_title
;
 Guest Adsorption in the Nanoporous Metal--Organic Framework
 Cu3(1,3,5-Benzenetricarboxylate)2: CombinedIn SituX-ray Diffraction and
 Vapor Sorption
;
_journal_issue 16
_journal_name_full 'Chemistry of Materials'
_journal_page_first 4712
_journal_paper_doi 10.1021/cm501138g
_journal_volume 26
_journal_year 2014
_chemical_formula_sum 'C32 H20 Cu3 O15.5'
_chemical_formula_weight 843.10
_chemical_name_common '[Cu3(BTC)2]+THF'
_chemical_name_systematic
; 
 ? 
;
_space_group_IT_number 225
_symmetry_cell_setting cubic
_symmetry_Int_Tables_number 225
_symmetry_space_group_name_Hall '-F 4 2 3'
_symmetry_space_group_name_H-M 'F m -3 m'
_atom_sites_solution_hydrogens geom
_atom_sites_solution_primary direct
_atom_sites_solution_secondary difmap
_audit_creation_method SHELXL-97
_cell_angle_alpha 90.00
_cell_angle_beta 90.00
_cell_angle_gamma 90.00
_cell_formula_units_Z 16
_cell_length_a 26.3758(13)
_cell_length_b 26.3758(13)
_cell_length_c 26.3758(13)
_cell_measurement_reflns_used 5612
_cell_measurement_temperature 293(2)
_cell_measurement_theta_max 29.3445
_cell_measurement_theta_min 2.675
_cell_volume 18349.2(16)
_computing_cell_refinement 'SAINT Ver. 7.23A  (Bruker-AXS, 2005)'
_computing_data_collection 'APEX2 Ver. 2.1-3 (Bruker-AXS, 2007)'
_computing_data_reduction 'SAINT Ver. 7.23A'
_computing_molecular_graphics 'Weblab ViewerPro 3.7, POV-Ray 3.6'
_computing_publication_material enCIFer
_computing_structure_refinement 'SHELXL-97 (Sheldrick, 1997)'
_computing_structure_solution 'SHELXS-97 (Sheldrick, 1997)'
_diffrn_ambient_temperature 293(2)
_diffrn_measured_fraction_theta_full 0.968
_diffrn_measured_fraction_theta_max 0.968
_diffrn_measurement_device_type 'Bruker-Nonius FR591 Kappa APEX II'
_diffrn_measurement_method 'phi and omega scans'
_diffrn_radiation_monochromator graphite
_diffrn_radiation_source 'fine-focus rotating anode'
_diffrn_radiation_type MoK\a
_diffrn_radiation_wavelength 0.71073
_diffrn_reflns_av_R_equivalents 0.0312
_diffrn_reflns_av_sigmaI/netI 0.0162
_diffrn_reflns_limit_h_max 21
_diffrn_reflns_limit_h_min -21
_diffrn_reflns_limit_k_max 26
_diffrn_reflns_limit_k_min -26
_diffrn_reflns_limit_l_max 37
_diffrn_reflns_limit_l_min -37
_diffrn_reflns_number 23076
_diffrn_reflns_theta_full 31.07
_diffrn_reflns_theta_max 31.07
_diffrn_reflns_theta_min 3.37
_diffrn_standards_decay_% 0.00
_diffrn_standards_interval_count 0
_diffrn_standards_number 0
_exptl_absorpt_coefficient_mu 1.432
_exptl_absorpt_correction_T_max 0.972
_exptl_absorpt_correction_T_min 0.892
_exptl_absorpt_correction_type multi-scan
_exptl_absorpt_process_details 'SADABS (Bruker-AXS, 2004)'
_exptl_crystal_colour blue
_exptl_crystal_density_diffrn 1.221
_exptl_crystal_density_method 'not measured'
_exptl_crystal_description octahedron
_exptl_crystal_F_000 6768
_exptl_crystal_size_max 0.08
_exptl_crystal_size_mid 0.08
_exptl_crystal_size_min 0.02
_refine_diff_density_max 0.855
_refine_diff_density_min -1.779
_refine_diff_density_rms 0.145
_refine_ls_extinction_method none
_refine_ls_goodness_of_fit_ref 1.390
_refine_ls_hydrogen_treatment constr
_refine_ls_matrix_type full
_refine_ls_number_parameters 56
_refine_ls_number_reflns 1473
_refine_ls_number_restraints 0
_refine_ls_restrained_S_all 1.390
_refine_ls_R_factor_all 0.0567
_refine_ls_R_factor_gt 0.0475
_refine_ls_shift/su_max 0.000
_refine_ls_shift/su_mean 0.000
_refine_ls_structure_factor_coef Fsqd
_refine_ls_weighting_details 'calc w=1/[\s^2^(Fo^2^)+(0.0938P)^2^+106.8131P] where P=(Fo^2^+2Fc^2^)/3'
_refine_ls_weighting_scheme calc
_refine_ls_wR_factor_gt 0.1977
_refine_ls_wR_factor_ref 0.2041
_reflns_number_gt 1272
_reflns_number_total 1473
_reflns_threshold_expression >2sigma(I)
_cod_data_source_file cm501138g_si_011.cif
_cod_data_source_block thf
_cod_depositor_comments
;
The following automatic conversions were performed:

'_symmetry_cell_setting' value 'Cubic' changed to 'cubic' according
to
/home/saulius/struct/COD-crude-data--automatic-downloads/rss-feeds/ACS/lib/dictionaries/cif_core.dic
dictionary named 'cif_core.dic' version 2.4.2 from 2011-04-26.

Automatic conversion script
Id: cif_fix_values 2281 2013-09-26 08:29:07Z andrius 

 Adding full bibliography for 4002043--4002052.cif.
;
_cod_original_sg_symbol_H-M Fm-3m
_cod_original_formula_sum 'C32 H20 Cu3 O15.50'
_cod_database_code 4002044

loop_
_symmetry_equiv_pos_as_xyz
'x, y, z'
'-y, x, z'
'-x, -y, z'
'y, -x, z'
'x, -z, y'
'x, -y, -z'
'x, z, -y'
'z, y, -x'
'-x, y, -z'
'-z, y, x'
'z, x, y'
'y, z, x'
'-y, -z, x'
'z, -x, -y'
'-y, z, -x'
'-z, -x, y'
'-z, x, -y'
'y, -z, -x'
'y, x, -z'
'-y, -x, -z'
'-x, z, y'
'-x, -z, -y'
'z, -y, x'
'-z, -y, -x'
'x, y+1/2, z+1/2'
'-y, x+1/2, z+1/2'
'-x, -y+1/2, z+1/2'
'y, -x+1/2, z+1/2'
'x, -z+1/2, y+1/2'
'x, -y+1/2, -z+1/2'
'x, z+1/2, -y+1/2'
'z, y+1/2, -x+1/2'
'-x, y+1/2, -z+1/2'
'-z, y+1/2, x+1/2'
'z, x+1/2, y+1/2'
'y, z+1/2, x+1/2'
'-y, -z+1/2, x+1/2'
'z, -x+1/2, -y+1/2'
'-y, z+1/2, -x+1/2'
'-z, -x+1/2, y+1/2'
'-z, x+1/2, -y+1/2'
'y, -z+1/2, -x+1/2'
'y, x+1/2, -z+1/2'
'-y, -x+1/2, -z+1/2'
'-x, z+1/2, y+1/2'
'-x, -z+1/2, -y+1/2'
'z, -y+1/2, x+1/2'
'-z, -y+1/2, -x+1/2'
'x+1/2, y, z+1/2'
'-y+1/2, x, z+1/2'
'-x+1/2, -y, z+1/2'
'y+1/2, -x, z+1/2'
'x+1/2, -z, y+1/2'
'x+1/2, -y, -z+1/2'
'x+1/2, z, -y+1/2'
'z+1/2, y, -x+1/2'
'-x+1/2, y, -z+1/2'
'-z+1/2, y, x+1/2'
'z+1/2, x, y+1/2'
'y+1/2, z, x+1/2'
'-y+1/2, -z, x+1/2'
'z+1/2, -x, -y+1/2'
'-y+1/2, z, -x+1/2'
'-z+1/2, -x, y+1/2'
'-z+1/2, x, -y+1/2'
'y+1/2, -z, -x+1/2'
'y+1/2, x, -z+1/2'
'-y+1/2, -x, -z+1/2'
'-x+1/2, z, y+1/2'
'-x+1/2, -z, -y+1/2'
'z+1/2, -y, x+1/2'
'-z+1/2, -y, -x+1/2'
'x+1/2, y+1/2, z'
'-y+1/2, x+1/2, z'
'-x+1/2, -y+1/2, z'
'y+1/2, -x+1/2, z'
'x+1/2, -z+1/2, y'
'x+1/2, -y+1/2, -z'
'x+1/2, z+1/2, -y'
'z+1/2, y+1/2, -x'
'-x+1/2, y+1/2, -z'
'-z+1/2, y+1/2, x'
'z+1/2, x+1/2, y'
'y+1/2, z+1/2, x'
'-y+1/2, -z+1/2, x'
'z+1/2, -x+1/2, -y'
'-y+1/2, z+1/2, -x'
'-z+1/2, -x+1/2, y'
'-z+1/2, x+1/2, -y'
'y+1/2, -z+1/2, -x'
'y+1/2, x+1/2, -z'
'-y+1/2, -x+1/2, -z'
'-x+1/2, z+1/2, y'
'-x+1/2, -z+1/2, -y'
'z+1/2, -y+1/2, x'
'-z+1/2, -y+1/2, -x'
'-x, -y, -z'
'y, -x, -z'
'x, y, -z'
'-y, x, -z'
'-x, z, -y'
'-x, y, z'
'-x, -z, y'
'-z, -y, x'
'x, -y, z'
'z, -y, -x'
'-z, -x, -y'
'-y, -z, -x'
'y, z, -x'
'-z, x, y'
'y, -z, x'
'z, x, -y'
'z, -x, y'
'-y, z, x'
'-y, -x, z'
'y, x, z'
'x, -z, -y'
'x, z, y'
'-z, y, -x'
'z, y, x'
'-x, -y+1/2, -z+1/2'
'y, -x+1/2, -z+1/2'
'x, y+1/2, -z+1/2'
'-y, x+1/2, -z+1/2'
'-x, z+1/2, -y+1/2'
'-x, y+1/2, z+1/2'
'-x, -z+1/2, y+1/2'
'-z, -y+1/2, x+1/2'
'x, -y+1/2, z+1/2'
'z, -y+1/2, -x+1/2'
'-z, -x+1/2, -y+1/2'
'-y, -z+1/2, -x+1/2'
'y, z+1/2, -x+1/2'
'-z, x+1/2, y+1/2'
'y, -z+1/2, x+1/2'
'z, x+1/2, -y+1/2'
'z, -x+1/2, y+1/2'
'-y, z+1/2, x+1/2'
'-y, -x+1/2, z+1/2'
'y, x+1/2, z+1/2'
'x, -z+1/2, -y+1/2'
'x, z+1/2, y+1/2'
'-z, y+1/2, -x+1/2'
'z, y+1/2, x+1/2'
'-x+1/2, -y, -z+1/2'
'y+1/2, -x, -z+1/2'
'x+1/2, y, -z+1/2'
'-y+1/2, x, -z+1/2'
'-x+1/2, z, -y+1/2'
'-x+1/2, y, z+1/2'
'-x+1/2, -z, y+1/2'
'-z+1/2, -y, x+1/2'
'x+1/2, -y, z+1/2'
'z+1/2, -y, -x+1/2'
'-z+1/2, -x, -y+1/2'
'-y+1/2, -z, -x+1/2'
'y+1/2, z, -x+1/2'
'-z+1/2, x, y+1/2'
'y+1/2, -z, x+1/2'
'z+1/2, x, -y+1/2'
'z+1/2, -x, y+1/2'
'-y+1/2, z, x+1/2'
'-y+1/2, -x, z+1/2'
'y+1/2, x, z+1/2'
'x+1/2, -z, -y+1/2'
'x+1/2, z, y+1/2'
'-z+1/2, y, -x+1/2'
'z+1/2, y, x+1/2'
'-x+1/2, -y+1/2, -z'
'y+1/2, -x+1/2, -z'
'x+1/2, y+1/2, -z'
'-y+1/2, x+1/2, -z'
'-x+1/2, z+1/2, -y'
'-x+1/2, y+1/2, z'
'-x+1/2, -z+1/2, y'
'-z+1/2, -y+1/2, x'
'x+1/2, -y+1/2, z'
'z+1/2, -y+1/2, -x'
'-z+1/2, -x+1/2, -y'
'-y+1/2, -z+1/2, -x'
'y+1/2, z+1/2, -x'
'-z+1/2, x+1/2, y'
'y+1/2, -z+1/2, x'
'z+1/2, x+1/2, -y'
'z+1/2, -x+1/2, y'
'-y+1/2, z+1/2, x'
'-y+1/2, -x+1/2, z'
'y+1/2, x+1/2, z'
'x+1/2, -z+1/2, -y'
'x+1/2, z+1/2, y'
'-z+1/2, y+1/2, -x'
'z+1/2, y+1/2, x'

loop_
_atom_site_label
_atom_site_type_symbol
_atom_site_fract_x
_atom_site_fract_y
_atom_site_fract_z
_atom_site_U_iso_or_equiv
_atom_site_adp_type
_atom_site_occupancy
_atom_site_calc_flag
_atom_site_refinement_flags
Cu1 Cu 0.284665(17) 0.284665(17) 0.0000 0.0188(3) Uani 1 d S
O1 O 0.24327(9) 0.31677(10) 0.05243(9) 0.0347(6) Uani 1 d .
C1 C 0.20302(13) 0.29698(13) 0.06887(17) 0.0265(8) Uani 1 d S
C2 C 0.17748(13) 0.32252(13) 0.11295(16) 0.0260(8) Uani 1 d S
C3 C 0.13450(13) 0.30106(17) 0.13450(13) 0.0276(9) Uani 1 d S
H3 H 0.1201 0.2723 0.1201 0.033 Uiso 1 calc SR
O10 O 0.34373(14) 0.34373(14) 0.0000 0.0537(16) Uani 1 d S
C10 C 0.3410(5) 0.3803(4) 0.0422(5) 0.076(3) Uani 0.50 d P
H10A H 0.3748 0.3920 0.0505 0.091 Uiso 0.50 calc PR
H10B H 0.3270 0.3637 0.0719 0.091 Uiso 0.50 calc PR
C11 C 0.3082(8) 0.4253(6) 0.0284(8) 0.130(7) Uani 0.50 d P
O20 O 0.2176(19) 0.2176(19) 0.2176(19) 0.150 Uiso 0.25(4) d SP

loop_
_atom_site_aniso_label
_atom_site_aniso_U_11
_atom_site_aniso_U_22
_atom_site_aniso_U_33
_atom_site_aniso_U_23
_atom_site_aniso_U_13
_atom_site_aniso_U_12
Cu1 0.0204(3) 0.0204(3) 0.0158(3) 0.000 0.000 -0.0047(2)
O1 0.0342(13) 0.0370(13) 0.0330(12) -0.0113(10) 0.0135(10) -0.0077(10)
C1 0.0289(12) 0.0289(12) 0.0217(18) -0.0031(11) 0.0031(11) -0.0005(16)
C2 0.0274(12) 0.0274(12) 0.0233(18) -0.0063(11) 0.0063(11) -0.0053(15)
C3 0.0276(12) 0.0276(19) 0.0276(12) -0.0072(12) 0.0044(16) -0.0072(12)
O10 0.051(2) 0.051(2) 0.058(4) 0.000 0.000 -0.031(3)
C10 0.095(8) 0.052(6) 0.081(8) -0.017(5) -0.020(7) -0.024(6)
C11 0.188(19) 0.064(8) 0.138(15) 0.006(9) 0.026(14) 0.031(11)

loop_
_atom_type_symbol
_atom_type_description
_atom_type_scat_dispersion_real
_atom_type_scat_dispersion_imag
_atom_type_scat_source
C C 0.0033 0.0016 'International Tables Vol C Tables 4.2.6.8 and 6.1.1.4'
H H 0.0000 0.0000 'International Tables Vol C Tables 4.2.6.8 and 6.1.1.4'
O O 0.0106 0.0060 'International Tables Vol C Tables 4.2.6.8 and 6.1.1.4'
Cu Cu 0.3201 1.2651 'International Tables Vol C Tables 4.2.6.8 and 6.1.1.4'

loop_
_geom_angle_atom_site_label_1
_geom_angle_atom_site_label_2
_geom_angle_atom_site_label_3
_geom_angle
_geom_angle_site_symmetry_1
_geom_angle_site_symmetry_3
O1 Cu1 O1 89.06(16) 19 99
O1 Cu1 O1 90.04(16) 19 116
O1 Cu1 O1 169.82(15) 99 116
O1 Cu1 O1 169.82(15) 19 .
O1 Cu1 O1 90.04(16) 99 .
O1 Cu1 O1 89.06(16) 116 .
O1 Cu1 O10 95.09(7) 19 .
O1 Cu1 O10 95.09(7) 99 .
O1 Cu1 O10 95.09(7) 116 .
O1 Cu1 O10 95.09(7) . .
O1 Cu1 Cu1 84.91(7) 19 75
O1 Cu1 Cu1 84.91(7) 99 75
O1 Cu1 Cu1 84.91(7) 116 75
O1 Cu1 Cu1 84.91(7) . 75
O10 Cu1 Cu1 180.00(14) . 75
C1 O1 Cu1 122.3(2) . .
O1 C1 O1 125.4(4) 187 .
O1 C1 C2 117.3(2) 187 .
O1 C1 C2 117.3(2) . .
C3 C2 C3 119.9(4) . 85
C3 C2 C1 120.0(2) . .
C3 C2 C1 120.0(2) 85 .
C2 C3 C2 120.1(4) 38 .
C2 C3 H3 119.9 38 .
C2 C3 H3 119.9 . .
C10 O10 C10 59.7(11) 116 .
C10 O10 C10 97.9(11) 116 19
C10 O10 C10 129.4(11) . 19
C10 O10 C10 129.4(11) 116 99
C10 O10 C10 97.9(11) . 99
C10 O10 C10 59.7(11) 19 99
C10 O10 Cu1 115.3(6) 116 .
C10 O10 Cu1 115.3(6) . .
C10 O10 Cu1 115.3(6) 19 .
C10 O10 Cu1 115.3(6) 99 .
O10 C10 C11 111.2(12) . .
O10 C10 H10A 109.4 . .
C11 C10 H10A 109.4 . .
O10 C10 H10B 109.4 . .
C11 C10 H10B 109.4 . .
H10A C10 H10B 108.0 . .

loop_
_geom_bond_atom_site_label_1
_geom_bond_atom_site_label_2
_geom_bond_distance
_geom_bond_site_symmetry_2
Cu1 O1 1.955(2) 19
Cu1 O1 1.955(2) 99
Cu1 O1 1.955(2) 116
Cu1 O1 1.955(2) .
Cu1 O10 2.203(5) .
Cu1 Cu1 2.5861(13) 75
O1 C1 1.260(3) .
C1 O1 1.260(3) 187
C1 C2 1.503(6) .
C2 C3 1.389(3) .
C2 C3 1.389(3) 85
C3 C2 1.389(3) 38
C3 H3 0.9300 .
O10 C10 1.475(11) 116
O10 C10 1.475(11) .
O10 C10 1.475(11) 19
O10 C10 1.475(11) 99
C10 C11 1.51(2) .
C10 H10A 0.9700 .
C10 H10B 0.9700 .
